data_7237762
loop_
_publ_author_name
'Sicilia, Violeta'
'Fuertes, Sara'
'Chueca, Andr\'es J.'
'Arnal, Lorenzo'
'Mart\'in, Antonio'
'Per\'alvarez, Mariano'
'Botta, Chiara'
'Giovanella, Umberto'

_publ_section_title
;
 Highly efficient platinum-based emitters for warm white light emitting
 diodes
;
_journal_issue 15
_journal_name_full 'Journal of Materials Chemistry C'
_journal_page_first 4509
_journal_paper_doi 10.1039/C9TC00747D
_journal_volume 7
_journal_year 2019
_chemical_formula_moiety 'C43 H37 N2 O2 P2 Pt, F6 P, 2(C H2 Cl2)'
_chemical_formula_sum 'C45 H41 Cl4 F6 N2 O2 P3 Pt'
_chemical_formula_weight 1185.60
_space_group_crystal_system monoclinic
_space_group_IT_number 14
_space_group_name_Hall '-P 2ybc'
_space_group_name_H-M_alt 'P 1 21/c 1'
_atom_sites_solution_hydrogens geom
_audit_creation_method SHELXL-2014/8
_audit_update_record
;
2018-12-14 deposited with the CCDC.	2019-02-28 downloaded from the CCDC.
;
_cell_angle_alpha 90
_cell_angle_beta 94.9749(11)
_cell_angle_gamma 90
_cell_formula_units_Z 4
_cell_length_a 10.90247(13)
_cell_length_b 25.5722(4)
_cell_length_c 16.9913(2)
_cell_measurement_reflns_used 19629
_cell_measurement_temperature 100(2)
_cell_measurement_theta_max 30.0070
_cell_measurement_theta_min 3.2010
_cell_volume 4719.33(11)
_computing_cell_refinement 'CrysAlisPro 1.171.38.41r (Rigaku OD, 2015)'
_computing_data_collection 'CrysAlisPro 1.171.38.41r (Rigaku OD, 2015)'
_computing_data_reduction 'CrysAlisPro 1.171.38.41r (Rigaku OD, 2015)'
_computing_structure_refinement 'SHELXL-2014/8 (Sheldrick, 2014)'
_diffrn_ambient_temperature 100(2)
_diffrn_detector_area_resol_mean 16.0655
_diffrn_measured_fraction_theta_full 0.998
_diffrn_measured_fraction_theta_max 0.900
_diffrn_measurement_details
;
List of Runs (angles in degrees, time in seconds):

  # Type    Start    End  Width  t~exp~   \w     \q     \k     \f   Frames
#--------------------------------------------------------------------------
  1  \w    -47.00  51.00   1.00   10.00    --  -18.31  77.00-120.00   98
  2  \w    -47.00  51.00   1.00   10.00    --  -18.31  77.00 120.00   98
  3  \w     -8.00  90.00   1.00   10.00    --   20.34  77.00 -30.00   98
  4  \w     -8.00  90.00   1.00   10.00    --   20.34  77.00  30.00   98
  5  \w    -91.00 -42.00   1.00   10.00    --  -18.31 -19.00 120.00   49
;
_diffrn_measurement_device_type 'Xcalibur, Sapphire3'
_diffrn_measurement_method '\w scans'
_diffrn_orient_matrix_type 'CrysAlisPro convention (1999,Acta A55,543-557)'
_diffrn_orient_matrix_UB_11 0.0335432000
_diffrn_orient_matrix_UB_12 -0.0228498000
_diffrn_orient_matrix_UB_13 0.0118181000
_diffrn_orient_matrix_UB_21 0.0458061000
_diffrn_orient_matrix_UB_22 0.0067292000
_diffrn_orient_matrix_UB_23 -0.0254441000
_diffrn_orient_matrix_UB_31 0.0322833000
_diffrn_orient_matrix_UB_32 0.0142088000
_diffrn_orient_matrix_UB_33 0.0311186000
_diffrn_radiation_type MoK\a
_diffrn_radiation_wavelength 0.71073
_diffrn_reflns_av_R_equivalents 0.0638
_diffrn_reflns_av_unetI/netI 0.0532
_diffrn_reflns_Laue_measured_fraction_full 0.998
_diffrn_reflns_Laue_measured_fraction_max 0.900
_diffrn_reflns_limit_h_max 14
_diffrn_reflns_limit_h_min -15
_diffrn_reflns_limit_k_max 35
_diffrn_reflns_limit_k_min -35
_diffrn_reflns_limit_l_max 23
_diffrn_reflns_limit_l_min -22
_diffrn_reflns_number 47053
_diffrn_reflns_point_group_measured_fraction_full 0.998
_diffrn_reflns_point_group_measured_fraction_max 0.900
_diffrn_reflns_theta_full 25.000
_diffrn_reflns_theta_max 30.134
_diffrn_reflns_theta_min 3.186
_diffrn_source 'fine-focus sealed X-ray tube'
_exptl_absorpt_coefficient_mu 3.365
_exptl_absorpt_correction_T_max 1.00000
_exptl_absorpt_correction_T_min 0.46809
_exptl_absorpt_correction_type multi-scan
_exptl_absorpt_process_details
;
CrysAlisPro 1.171.38.41r (Rigaku Oxford Diffraction, 2015)
Empirical absorption correction using spherical harmonics,
 implemented in SCALE3 ABSPACK scaling algorithm.
;
_exptl_crystal_colour 'clear intense colourless'
_exptl_crystal_density_diffrn 1.669
_exptl_crystal_description prism
_exptl_crystal_F_000 2344
_exptl_crystal_size_max 0.450
_exptl_crystal_size_mid 0.350
_exptl_crystal_size_min 0.240
_refine_diff_density_max 4.214
_refine_diff_density_min -1.471
_refine_diff_density_rms 0.143
_refine_ls_extinction_method none
_refine_ls_goodness_of_fit_ref 1.036
_refine_ls_hydrogen_treatment constr
_refine_ls_matrix_type full
_refine_ls_number_parameters 597
_refine_ls_number_reflns 12540
_refine_ls_number_restraints 15
_refine_ls_restrained_S_all 1.046
_refine_ls_R_factor_all 0.0479
_refine_ls_R_factor_gt 0.0376
_refine_ls_shift/su_max 0.004
_refine_ls_shift/su_mean 0.000
_refine_ls_structure_factor_coef Fsqd
_refine_ls_weighting_details 'w=1/[\s^2^(Fo^2^)+(0.0286P)^2^+16.1004P] where P=(Fo^2^+2Fc^2^)/3'
_refine_ls_weighting_scheme calc
_refine_ls_wR_factor_gt 0.0844
_refine_ls_wR_factor_ref 0.0890
_reflns_Friedel_coverage 0.000
_reflns_number_gt 10746
_reflns_number_total 12540
_reflns_threshold_expression 'I > 2\s(I)'
_cod_data_source_file c9tc00747d2.cif
_cod_data_source_block 3B
_cod_original_cell_volume 4719.32(11)
_cod_original_sg_symbol_H-M 'P 21/c'
_cod_database_code 7237762
_shelx_shelxl_version_number 2014/8
_shelx_space_group_comment
;
The symmetry employed for this shelxl refinement is uniquely defined
by the following loop, which should always be used as a source of
symmetry information in preference to the above space-group names.
They are only intended as comments.
;

loop_
_space_group_symop_operation_xyz
'x, y, z'
'-x, y+1/2, -z+1/2'
'-x, -y, -z'
'x, -y-1/2, z-1/2'

loop_
_atom_site_label
_atom_site_type_symbol
_atom_site_fract_x
_atom_site_fract_y
_atom_site_fract_z
_atom_site_U_iso_or_equiv
_atom_site_adp_type
_atom_site_occupancy
_atom_site_site_symmetry_order
_atom_site_calc_flag
_atom_site_refinement_flags_posn
_atom_site_refinement_flags_adp
_atom_site_refinement_flags_occupancy
_atom_site_disorder_assembly
_atom_site_disorder_group
Pt Pt 0.50755(2) 0.09753(2) 0.62235(2) 0.01202(4) Uani 1 1 d . . . . .
P1 P 0.54151(8) 0.18511(3) 0.59932(5) 0.01320(18) Uani 1 1 d . . . . .
P2 P 0.35906(8) 0.12681(3) 0.69774(5) 0.01269(17) Uani 1 1 d . . . . .
N1 N 0.7006(3) 0.06995(12) 0.49481(18) 0.0162(6) Uani 1 1 d . . . . .
N2 N 0.6286(3) 0.00744(12) 0.56015(19) 0.0170(6) Uani 1 1 d . . . . .
O1 O 0.2924(3) -0.04089(12) 0.83406(18) 0.0302(7) Uani 1 1 d . . . . .
O2 O 0.3873(3) -0.11836(12) 0.8325(2) 0.0347(7) Uani 1 1 d . . . . .
C1 C 0.6248(3) 0.06049(13) 0.5516(2) 0.0152(7) Uani 1 1 d . . . . .
C2 C 0.7511(3) 0.02404(14) 0.4684(2) 0.0182(7) Uani 1 1 d . . . . .
H2 H 0.8067 0.0210 0.4287 0.022 Uiso 1 1 calc R U . . .
C3 C 0.7065(3) -0.01508(15) 0.5097(2) 0.0188(8) Uani 1 1 d . . . . .
H3 H 0.7248 -0.0512 0.5053 0.023 Uiso 1 1 calc R U . . .
C4 C 0.7286(4) 0.12101(15) 0.4631(2) 0.0206(8) Uani 1 1 d . . . . .
H4A H 0.7563 0.1446 0.5066 0.031 Uiso 1 1 calc R U . . .
H4B H 0.6546 0.1354 0.4342 0.031 Uiso 1 1 calc R U . . .
H4C H 0.7939 0.1174 0.4273 0.031 Uiso 1 1 calc R U . . .
C5 C 0.5593(3) -0.01540(14) 0.6182(2) 0.0166(7) Uani 1 1 d . . . . .
C6 C 0.4914(3) 0.02059(13) 0.6582(2) 0.0156(7) Uani 1 1 d . . . . .
C7 C 0.4289(3) -0.00004(14) 0.7194(2) 0.0178(7) Uani 1 1 d . . . . .
H7 H 0.3820 0.0228 0.7491 0.021 Uiso 1 1 calc R U . . .
C8 C 0.4330(4) -0.05337(15) 0.7386(2) 0.0195(8) Uani 1 1 d . . . . .
C9 C 0.5008(4) -0.08743(14) 0.6955(3) 0.0218(8) Uani 1 1 d . . . . .
H9 H 0.5035 -0.1236 0.7081 0.026 Uiso 1 1 calc R U . . .
C10 C 0.5647(4) -0.06864(14) 0.6341(2) 0.0201(8) Uani 1 1 d . . . . .
H10 H 0.6106 -0.0916 0.6039 0.024 Uiso 1 1 calc R U . . .
C11 C 0.3704(4) -0.07506(16) 0.8057(2) 0.0243(8) Uani 1 1 d . . . . .
C12 C 0.2266(5) -0.0592(2) 0.8996(3) 0.0460(14) Uani 1 1 d . . . . .
H12A H 0.2846 -0.0645 0.9470 0.055 Uiso 1 1 calc R U . . .
H12B H 0.1854 -0.0929 0.8859 0.055 Uiso 1 1 calc R U . . .
C13 C 0.1334(5) -0.0186(2) 0.9154(3) 0.0496(15) Uani 1 1 d . . . . .
H13A H 0.0903 -0.0292 0.9612 0.074 Uiso 1 1 calc R U . . .
H13B H 0.0738 -0.0151 0.8691 0.074 Uiso 1 1 calc R U . . .
H13C H 0.1747 0.0149 0.9264 0.074 Uiso 1 1 calc R U . . .
C14 C 0.6828(3) 0.20604(14) 0.6554(2) 0.0155(7) Uani 1 1 d . . . . .
C15 C 0.7673(3) 0.16802(14) 0.6823(2) 0.0193(8) Uani 1 1 d . . . . .
H15 H 0.7517 0.1324 0.6692 0.023 Uiso 1 1 calc R U . . .
C16 C 0.8746(4) 0.18155(16) 0.7281(3) 0.0264(9) Uani 1 1 d . . . . .
H16 H 0.9318 0.1554 0.7467 0.032 Uiso 1 1 calc R U . . .
C17 C 0.8970(4) 0.23343(17) 0.7462(3) 0.0255(9) Uani 1 1 d . . . . .
H17 H 0.9700 0.2429 0.7776 0.031 Uiso 1 1 calc R U . . .
C18 C 0.8147(4) 0.27163(16) 0.7194(3) 0.0254(9) Uani 1 1 d . . . . .
H18 H 0.8318 0.3073 0.7318 0.031 Uiso 1 1 calc R U . . .
C19 C 0.7069(4) 0.25839(14) 0.6742(2) 0.0200(8) Uani 1 1 d . . . . .
H19 H 0.6499 0.2848 0.6561 0.024 Uiso 1 1 calc R U . . .
C20 C 0.5403(3) 0.21262(14) 0.5006(2) 0.0165(7) Uani 1 1 d . . . . .
C21 C 0.6351(4) 0.24260(15) 0.4753(2) 0.0217(8) Uani 1 1 d . . . . .
H21 H 0.7044 0.2510 0.5108 0.026 Uiso 1 1 calc R U . . .
C22 C 0.6285(5) 0.26033(17) 0.3975(3) 0.0311(10) Uani 1 1 d . . . . .
H22 H 0.6935 0.2807 0.3797 0.037 Uiso 1 1 calc R U . . .
C23 C 0.5270(5) 0.24825(17) 0.3464(3) 0.0329(11) Uani 1 1 d . . . . .
H23 H 0.5234 0.2600 0.2932 0.040 Uiso 1 1 calc R U . . .
C24 C 0.4308(4) 0.21935(17) 0.3715(3) 0.0304(10) Uani 1 1 d . . . . .
H24 H 0.3606 0.2120 0.3362 0.036 Uiso 1 1 calc R U . . .
C25 C 0.4376(4) 0.20106(15) 0.4489(2) 0.0219(8) Uani 1 1 d . . . . .
H25 H 0.3723 0.1807 0.4664 0.026 Uiso 1 1 calc R U . . .
C26 C 0.3958(3) 0.12347(14) 0.8039(2) 0.0162(7) Uani 1 1 d . . . . .
C27 C 0.3115(4) 0.13649(16) 0.8574(2) 0.0243(8) Uani 1 1 d . . . . .
H27 H 0.2300 0.1463 0.8390 0.029 Uiso 1 1 calc R U . . .
C28 C 0.3463(5) 0.13511(17) 0.9379(3) 0.0305(10) Uani 1 1 d . . . . .
H28 H 0.2884 0.1438 0.9745 0.037 Uiso 1 1 calc R U . . .
C29 C 0.4654(4) 0.12114(16) 0.9650(2) 0.0284(9) Uani 1 1 d . . . . .
H29 H 0.4891 0.1203 1.0201 0.034 Uiso 1 1 calc R U . . .
C30 C 0.5490(4) 0.10845(16) 0.9122(3) 0.0268(9) Uani 1 1 d . . . . .
H30 H 0.6305 0.0989 0.9311 0.032 Uiso 1 1 calc R U . . .
C31 C 0.5155(4) 0.10946(14) 0.8315(2) 0.0206(8) Uani 1 1 d . . . . .
H31 H 0.5739 0.1006 0.7952 0.025 Uiso 1 1 calc R U . . .
C32 C 0.2089(3) 0.09747(13) 0.6749(2) 0.0149(7) Uani 1 1 d . . . . .
C33 C 0.1490(4) 0.10894(14) 0.6011(2) 0.0192(8) Uani 1 1 d . . . . .
H33 H 0.1846 0.1332 0.5673 0.023 Uiso 1 1 calc R U . . .
C34 C 0.0379(4) 0.08518(16) 0.5767(3) 0.0237(8) Uani 1 1 d . . . . .
H34 H -0.0029 0.0932 0.5265 0.028 Uiso 1 1 calc R U . . .
C35 C -0.0137(4) 0.04966(16) 0.6258(3) 0.0259(9) Uani 1 1 d . . . . .
H35 H -0.0899 0.0333 0.6093 0.031 Uiso 1 1 calc R U . . .
C36 C 0.0456(4) 0.03808(16) 0.6983(3) 0.0251(9) Uani 1 1 d . . . . .
H36 H 0.0105 0.0132 0.7313 0.030 Uiso 1 1 calc R U . . .
C37 C 0.1564(4) 0.06220(15) 0.7243(2) 0.0222(8) Uani 1 1 d . . . . .
H37 H 0.1955 0.0546 0.7752 0.027 Uiso 1 1 calc R U . . .
C38 C 0.4163(3) 0.22266(13) 0.6365(2) 0.0142(7) Uani 1 1 d . . . . .
C39 C 0.3304(3) 0.19579(13) 0.6772(2) 0.0151(7) Uani 1 1 d . . . . .
C40 C 0.2267(3) 0.22165(14) 0.7004(2) 0.0179(7) Uani 1 1 d . . . . .
H40 H 0.1669 0.2031 0.7269 0.021 Uiso 1 1 calc R U . . .
C41 C 0.2114(4) 0.27450(15) 0.6846(2) 0.0208(8) Uani 1 1 d . . . . .
H41 H 0.1406 0.2922 0.7000 0.025 Uiso 1 1 calc R U . . .
C42 C 0.2984(4) 0.30163(15) 0.6466(2) 0.0214(8) Uani 1 1 d . . . . .
H42 H 0.2888 0.3382 0.6380 0.026 Uiso 1 1 calc R U . . .
C43 C 0.3997(4) 0.27605(14) 0.6210(2) 0.0188(8) Uani 1 1 d . . . . .
H43 H 0.4575 0.2947 0.5930 0.023 Uiso 1 1 calc R U . . .
P3 P 0.08991(11) 0.38922(5) 0.82946(7) 0.0269(2) Uani 1 1 d . . . . .
F1 F 0.0315(3) 0.33162(12) 0.8229(2) 0.0503(8) Uani 1 1 d . . . . .
F2 F -0.0241(2) 0.40947(12) 0.87315(17) 0.0421(7) Uani 1 1 d . . . . .
F3 F 0.2060(3) 0.36943(11) 0.78588(19) 0.0440(7) Uani 1 1 d . . . . .
F4 F 0.1494(2) 0.44634(9) 0.83567(16) 0.0299(6) Uani 1 1 d . . . . .
F5 F 0.1612(2) 0.37400(10) 0.91287(16) 0.0352(6) Uani 1 1 d . . . . .
F6 F 0.0201(3) 0.40389(13) 0.74616(18) 0.0504(8) Uani 1 1 d . . . . .
Cl1 Cl 0.67179(17) -0.03692(6) 0.90477(9) 0.0612(4) Uani 1 1 d D . . . .
Cl2 Cl 0.81571(12) 0.04593(6) 0.83897(10) 0.0510(3) Uani 1 1 d D . . . .
C44 C 0.7456(5) -0.01558(19) 0.8200(3) 0.0440(13) Uani 1 1 d D . . . .
H44A H 0.8086 -0.0415 0.8075 0.053 Uiso 1 1 calc R U . . .
H44B H 0.6840 -0.0129 0.7738 0.053 Uiso 1 1 calc R U . . .
Cl3 Cl 0.02555(13) -0.27472(6) 0.95854(10) 0.0450(4) Uani 0.85 1 d D . P A 1
Cl4 Cl -0.0190(2) -0.18283(8) 1.05575(14) 0.0760(6) Uani 0.85 1 d D . P A 1
C45 C -0.0754(6) -0.2459(2) 1.0270(4) 0.065(2) Uani 0.85 1 d D U P A 1
H45A H -0.1601 -0.2430 1.0012 0.077 Uiso 0.85 1 calc R U P A 1
H45B H -0.0777 -0.2685 1.0741 0.077 Uiso 0.85 1 calc R U P A 1
Cl5 Cl 0.1340(11) -0.1552(5) 1.0139(8) 0.080(4) Uani 0.15 1 d D . P B 2
Cl6 Cl -0.0900(10) -0.0975(4) 0.9622(9) 0.077(4) Uani 0.15 1 d D . P B 2
C46 C 0.012(3) -0.1473(13) 0.9358(14) 0.073(14) Uani 0.15 1 d D . P B 2
H46A H 0.0472 -0.1378 0.8860 0.087 Uiso 0.15 1 calc R U P B 2
H46B H -0.0336 -0.1807 0.9272 0.087 Uiso 0.15 1 calc R U P B 2

loop_
_atom_site_aniso_label
_atom_site_aniso_U_11
_atom_site_aniso_U_22
_atom_site_aniso_U_33
_atom_site_aniso_U_23
_atom_site_aniso_U_13
_atom_site_aniso_U_12
Pt 0.01330(7) 0.01111(6) 0.01146(7) -0.00051(5) -0.00012(5) 0.00067(5)
P1 0.0147(4) 0.0124(4) 0.0123(4) -0.0002(3) 0.0003(3) 0.0008(3)
P2 0.0136(4) 0.0126(4) 0.0119(4) -0.0008(3) 0.0007(3) 0.0006(3)
N1 0.0151(14) 0.0173(15) 0.0160(15) -0.0009(12) 0.0006(12) 0.0011(12)
N2 0.0169(15) 0.0179(14) 0.0157(15) -0.0050(12) -0.0017(12) 0.0007(12)
O1 0.0367(17) 0.0321(16) 0.0236(16) 0.0106(13) 0.0128(13) 0.0101(13)
O2 0.0455(19) 0.0215(15) 0.0388(19) 0.0110(14) 0.0124(16) -0.0007(14)
C1 0.0170(17) 0.0130(15) 0.0149(17) -0.0041(13) -0.0019(14) 0.0033(13)
C2 0.0186(18) 0.0203(18) 0.0155(18) -0.0042(14) -0.0002(14) 0.0031(14)
C3 0.0180(18) 0.0204(18) 0.0177(18) -0.0060(14) -0.0006(14) 0.0048(14)
C4 0.0197(18) 0.0231(19) 0.0194(19) 0.0011(15) 0.0033(15) 0.0018(15)
C5 0.0166(17) 0.0181(17) 0.0145(17) -0.0026(14) -0.0028(14) -0.0011(14)
C6 0.0152(16) 0.0142(16) 0.0166(18) 0.0005(13) -0.0024(14) -0.0007(13)
C7 0.0184(17) 0.0173(17) 0.0171(18) -0.0007(14) -0.0014(14) 0.0019(14)
C8 0.0211(18) 0.0190(18) 0.0181(19) 0.0006(14) -0.0003(15) -0.0004(14)
C9 0.0231(19) 0.0136(17) 0.028(2) 0.0006(15) 0.0001(16) -0.0013(14)
C10 0.0191(18) 0.0167(17) 0.024(2) -0.0056(15) -0.0006(15) 0.0007(14)
C11 0.028(2) 0.0231(19) 0.022(2) 0.0022(16) 0.0013(16) -0.0005(17)
C12 0.054(3) 0.055(3) 0.031(3) 0.022(2) 0.019(2) 0.015(3)
C13 0.049(3) 0.073(4) 0.029(3) 0.016(3) 0.018(2) 0.022(3)
C14 0.0149(16) 0.0171(16) 0.0144(17) 0.0000(13) 0.0004(13) -0.0036(14)
C15 0.0190(18) 0.0172(17) 0.021(2) -0.0007(14) -0.0008(15) -0.0019(14)
C16 0.0189(19) 0.024(2) 0.034(2) 0.0030(17) -0.0058(17) -0.0012(16)
C17 0.0210(19) 0.032(2) 0.022(2) -0.0029(17) -0.0032(16) -0.0066(17)
C18 0.025(2) 0.0215(19) 0.029(2) -0.0059(16) 0.0010(17) -0.0075(16)
C19 0.0208(18) 0.0149(16) 0.024(2) -0.0017(14) -0.0027(15) 0.0004(14)
C20 0.0229(18) 0.0150(16) 0.0116(17) -0.0005(13) 0.0011(14) 0.0052(14)
C21 0.028(2) 0.0185(17) 0.0195(19) 0.0022(15) 0.0057(16) 0.0039(16)
C22 0.044(3) 0.025(2) 0.027(2) 0.0081(18) 0.015(2) 0.0100(19)
C23 0.057(3) 0.029(2) 0.013(2) 0.0040(16) 0.007(2) 0.020(2)
C24 0.039(3) 0.032(2) 0.018(2) -0.0030(17) -0.0056(18) 0.0131(19)
C25 0.026(2) 0.0212(18) 0.0178(19) -0.0032(15) 0.0000(15) 0.0055(16)
C26 0.0231(18) 0.0147(16) 0.0111(17) -0.0018(13) 0.0026(14) -0.0006(14)
C27 0.029(2) 0.028(2) 0.0151(19) -0.0005(15) 0.0015(16) 0.0059(17)
C28 0.045(3) 0.031(2) 0.016(2) -0.0028(16) 0.0071(18) 0.008(2)
C29 0.046(3) 0.026(2) 0.0124(19) -0.0005(16) -0.0025(18) 0.0028(19)
C30 0.033(2) 0.028(2) 0.018(2) -0.0001(16) -0.0072(17) 0.0036(17)
C31 0.025(2) 0.0195(18) 0.0168(19) -0.0021(14) -0.0024(15) 0.0013(15)
C32 0.0144(16) 0.0132(15) 0.0173(18) -0.0010(13) 0.0020(13) 0.0008(13)
C33 0.0218(19) 0.0189(17) 0.0166(19) 0.0017(14) 0.0005(15) -0.0007(14)
C34 0.022(2) 0.029(2) 0.020(2) 0.0010(16) -0.0047(15) -0.0010(16)
C35 0.0193(19) 0.028(2) 0.030(2) 0.0007(17) -0.0029(17) -0.0063(16)
C36 0.023(2) 0.025(2) 0.027(2) 0.0049(16) 0.0043(17) -0.0069(16)
C37 0.0226(19) 0.0250(19) 0.0183(19) 0.0032(15) -0.0016(15) -0.0011(16)
C38 0.0161(17) 0.0129(15) 0.0131(17) -0.0007(12) -0.0023(13) 0.0042(13)
C39 0.0170(17) 0.0148(16) 0.0130(17) -0.0034(13) -0.0013(13) 0.0019(13)
C40 0.0191(18) 0.0175(17) 0.0176(18) -0.0010(14) 0.0042(14) 0.0003(14)
C41 0.0222(19) 0.0199(18) 0.020(2) -0.0018(15) 0.0018(15) 0.0057(15)
C42 0.029(2) 0.0160(17) 0.0198(19) -0.0025(14) 0.0030(16) 0.0047(15)
C43 0.0221(19) 0.0168(17) 0.0175(19) -0.0002(14) 0.0012(15) 0.0020(14)
P3 0.0251(5) 0.0323(6) 0.0233(6) -0.0094(4) 0.0019(4) -0.0049(5)
F1 0.0532(19) 0.0419(17) 0.054(2) -0.0118(15) -0.0025(16) -0.0218(14)
F2 0.0259(14) 0.062(2) 0.0399(18) -0.0019(14) 0.0116(13) -0.0022(13)
F3 0.0374(16) 0.0452(17) 0.0510(19) -0.0253(14) 0.0126(14) -0.0019(13)
F4 0.0281(13) 0.0279(13) 0.0341(15) -0.0044(11) 0.0048(11) 0.0018(10)
F5 0.0388(15) 0.0308(13) 0.0347(15) -0.0029(11) -0.0045(12) -0.0044(11)
F6 0.0454(18) 0.077(2) 0.0268(16) -0.0002(15) -0.0089(14) -0.0144(16)
Cl1 0.0892(12) 0.0604(9) 0.0350(7) 0.0039(6) 0.0107(8) -0.0210(8)
Cl2 0.0365(7) 0.0503(8) 0.0685(10) 0.0047(7) 0.0182(7) 0.0038(6)
C44 0.044(3) 0.055(3) 0.033(3) -0.002(2) 0.002(2) -0.003(3)
Cl3 0.0310(7) 0.0526(9) 0.0500(9) -0.0038(7) -0.0035(7) 0.0007(6)
Cl4 0.0918(16) 0.0653(12) 0.0692(14) -0.0119(10) -0.0024(12) 0.0273(11)
C45 0.095(4) 0.039(3) 0.051(3) 0.014(3) -0.038(3) 0.000(3)
Cl5 0.084(8) 0.066(7) 0.084(9) -0.004(6) -0.031(7) 0.033(6)
Cl6 0.068(8) 0.059(7) 0.107(11) 0.012(6) 0.022(7) 0.015(5)
C46 0.10(4) 0.06(3) 0.06(3) -0.01(2) 0.00(3) -0.02(3)

loop_
_atom_type_symbol
_atom_type_description
_atom_type_scat_dispersion_real
_atom_type_scat_dispersion_imag
_atom_type_scat_source
C C 0.0033 0.0016 'International Tables Vol C Tables 4.2.6.8 and 6.1.1.4'
H H 0.0000 0.0000 'International Tables Vol C Tables 4.2.6.8 and 6.1.1.4'
O O 0.0106 0.0060 'International Tables Vol C Tables 4.2.6.8 and 6.1.1.4'
F F 0.0171 0.0103 'International Tables Vol C Tables 4.2.6.8 and 6.1.1.4'
P P 0.1023 0.0942 'International Tables Vol C Tables 4.2.6.8 and 6.1.1.4'
N N 0.0061 0.0033 'International Tables Vol C Tables 4.2.6.8 and 6.1.1.4'
Pt Pt -1.7033 8.3905 'International Tables Vol C Tables 4.2.6.8 and 6.1.1.4'
Cl Cl 0.1484 0.1585 'International Tables Vol C Tables 4.2.6.8 and 6.1.1.4'

loop_
_geom_angle_atom_site_label_1
_geom_angle_atom_site_label_2
_geom_angle_atom_site_label_3
_geom_angle
C1 Pt C6 78.89(15)
C1 Pt P2 170.84(10)
C6 Pt P2 93.70(11)
C1 Pt P1 103.33(10)
C6 Pt P1 171.91(10)
P2 Pt P1 84.76(3)
C20 P1 C14 107.91(17)
C20 P1 C38 99.77(16)
C14 P1 C38 106.76(16)
C20 P1 Pt 122.90(12)
C14 P1 Pt 109.72(12)
C38 P1 Pt 108.42(12)
C32 P2 C26 108.09(18)
C32 P2 C39 102.91(16)
C26 P2 C39 104.83(16)
C32 P2 Pt 114.65(13)
C26 P2 Pt 115.91(13)
C39 P2 Pt 109.22(13)
C1 N1 C2 111.4(3)
C1 N1 C4 126.1(3)
C2 N1 C4 122.5(3)
C1 N2 C3 111.3(3)
C1 N2 C5 118.0(3)
C3 N2 C5 130.7(3)
C11 O1 C12 115.9(3)
N1 C1 N2 103.9(3)
N1 C1 Pt 141.9(3)
N2 C1 Pt 114.2(3)
C3 C2 N1 106.9(3)
C2 C3 N2 106.5(3)
C10 C5 C6 124.6(4)
C10 C5 N2 121.6(4)
C6 C5 N2 113.8(3)
C5 C6 C7 115.3(3)
C5 C6 Pt 115.0(3)
C7 C6 Pt 129.6(3)
C6 C7 C8 122.2(4)
C9 C8 C7 119.6(4)
C9 C8 C11 118.1(3)
C7 C8 C11 122.3(4)
C10 C9 C8 120.2(3)
C5 C10 C9 118.1(4)
O2 C11 O1 123.1(4)
O2 C11 C8 124.5(4)
O1 C11 C8 112.4(3)
O1 C12 C13 107.7(4)
C15 C14 C19 119.3(3)
C15 C14 P1 118.2(3)
C19 C14 P1 122.4(3)
C14 C15 C16 120.7(3)
C17 C16 C15 119.2(4)
C18 C17 C16 120.7(4)
C17 C18 C19 120.4(4)
C18 C19 C14 119.6(3)
C21 C20 C25 120.2(4)
C21 C20 P1 123.7(3)
C25 C20 P1 116.1(3)
C20 C21 C22 119.7(4)
C23 C22 C21 119.8(4)
C24 C23 C22 120.9(4)
C23 C24 C25 119.5(4)
C24 C25 C20 119.8(4)
C27 C26 C31 119.6(3)
C27 C26 P2 122.5(3)
C31 C26 P2 117.8(3)
C28 C27 C26 120.0(4)
C29 C28 C27 120.2(4)
C30 C29 C28 120.0(4)
C29 C30 C31 120.6(4)
C30 C31 C26 119.7(4)
C37 C32 C33 119.7(3)
C37 C32 P2 123.5(3)
C33 C32 P2 116.7(3)
C34 C33 C32 120.4(4)
C35 C34 C33 119.8(4)
C36 C35 C34 119.9(4)
C35 C36 C37 121.1(4)
C32 C37 C36 119.2(4)
C39 C38 C43 119.5(3)
C39 C38 P1 117.9(3)
C43 C38 P1 122.5(3)
C38 C39 C40 120.2(3)
C38 C39 P2 117.5(3)
C40 C39 P2 122.3(3)
C41 C40 C39 119.7(4)
C42 C41 C40 120.3(4)
C41 C42 C43 120.6(4)
C42 C43 C38 119.7(4)
F2 P3 F6 90.32(18)
F2 P3 F4 90.04(15)
F6 P3 F4 90.18(16)
F2 P3 F3 179.23(17)
F6 P3 F3 89.96(19)
F4 P3 F3 89.25(15)
F2 P3 F5 90.30(16)
F6 P3 F5 179.3(2)
F4 P3 F5 90.04(14)
F3 P3 F5 89.42(17)
F2 P3 F1 90.59(18)
F6 P3 F1 89.91(17)
F4 P3 F1 179.37(19)
F3 P3 F1 90.13(17)
F5 P3 F1 89.87(16)
Cl2 C44 Cl1 110.0(3)
Cl4 C45 Cl3 109.1(3)
Cl6 C46 Cl5 109.3(5)

loop_
_geom_bond_atom_site_label_1
_geom_bond_atom_site_label_2
_geom_bond_distance
Pt C1 2.060(4)
Pt C6 2.072(3)
Pt P2 2.2765(9)
Pt P1 2.3088(9)
P1 C20 1.819(4)
P1 C14 1.820(3)
P1 C38 1.826(4)
P2 C32 1.812(4)
P2 C26 1.815(4)
P2 C39 1.820(4)
N1 C1 1.346(5)
N1 C2 1.388(5)
N1 C4 1.455(5)
N2 C1 1.364(4)
N2 C3 1.384(5)
N2 C5 1.419(5)
O1 C11 1.338(5)
O1 C12 1.453(6)
O2 C11 1.205(5)
C2 C3 1.337(6)
C5 C10 1.388(5)
C5 C6 1.394(5)
C6 C7 1.397(5)
C7 C8 1.402(5)
C8 C9 1.392(6)
C8 C11 1.486(6)
C9 C10 1.389(6)
C12 C13 1.493(7)
C14 C15 1.389(5)
C14 C19 1.396(5)
C15 C16 1.392(5)
C16 C17 1.379(6)
C17 C18 1.377(6)
C18 C19 1.389(5)
C20 C21 1.385(6)
C20 C25 1.394(5)
C21 C22 1.393(6)
C22 C23 1.381(7)
C23 C24 1.380(7)
C24 C25 1.391(6)
C26 C27 1.390(6)
C26 C31 1.395(5)
C27 C28 1.387(6)
C28 C29 1.386(6)
C29 C30 1.372(7)
C30 C31 1.389(5)
C32 C37 1.389(5)
C32 C33 1.394(5)
C33 C34 1.387(5)
C34 C35 1.385(6)
C35 C36 1.373(6)
C36 C37 1.393(5)
C38 C39 1.393(5)
C38 C43 1.399(5)
C39 C40 1.396(5)
C40 C41 1.385(5)
C41 C42 1.381(6)
C42 C43 1.385(6)
P3 F2 1.589(3)
P3 F6 1.593(3)
P3 F4 1.598(3)
P3 F3 1.603(3)
P3 F5 1.604(3)
P3 F1 1.605(3)
Cl1 C44 1.795(5)
Cl2 C44 1.766(5)
Cl3 C45 1.824(6)
Cl4 C45 1.780(5)
Cl5 C46 1.808(6)
Cl6 C46 1.773(6)
